data_4061820
_journal_name_full Organometallics
_journal_paper_doi 10.1021/om058038d
_journal_year 2005
_chemical_formula_sum 'C30 H50 Si3 Ti'
_chemical_formula_weight 542.87
_space_group_IT_number 2
_symmetry_cell_setting triclinic
_symmetry_space_group_name_Hall '-P 1'
_symmetry_space_group_name_H-M 'P -1'
_cell_angle_alpha 106.5850(7)
_cell_angle_beta 104.7610(7)
_cell_angle_gamma 90.6820(8)
_cell_formula_units_Z 4
_cell_length_a 9.96500(10)
_cell_length_b 18.2720(2)
_cell_length_c 18.8890(3)
_cell_measurement_temperature 150(2)
_cell_volume 3174.13(7)
_diffrn_ambient_temperature 150(2)
_exptl_crystal_density_diffrn 1.136
_cod_database_code 4061820

loop_
_symmetry_equiv_pos_as_xyz
'x, y, z'
'-x, -y, -z'

loop_
_atom_site_label
_atom_site_type_symbol
_atom_site_fract_x
_atom_site_fract_y
_atom_site_fract_z
_atom_site_U_iso_or_equiv
_atom_site_adp_type
_atom_site_occupancy
_atom_site_symmetry_multiplicity
_atom_site_calc_flag
_atom_site_refinement_flags
_atom_site_disorder_assembly
_atom_site_disorder_group
Ti1 Ti 0.21719(2) 0.544807(14) 0.332682(14) 0.01388(6) Uani 1 1 d . . .
Ti2 Ti 0.61448(3) 0.046509(14) 0.330353(14) 0.01583(6) Uani 1 1 d . . .
Si11 Si 0.35023(4) 0.47583(3) 0.10057(2) 0.02147(9) Uani 1 1 d . . .
Si12 Si 0.13497(4) 0.35658(2) 0.13282(2) 0.01900(9) Uani 1 1 d . . .
Si13 Si -0.07600(4) 0.31416(2) 0.22974(3) 0.02302(9) Uani 1 1 d . . .
Si21 Si 0.24298(5) -0.05034(3) 0.10789(3) 0.02649(10) Uani 1 1 d . . .
Si22 Si 0.51924(4) -0.15019(2) 0.13871(2) 0.02026(9) Uani 1 1 d . . .
Si23 Si 0.80456(5) -0.18976(2) 0.25293(3) 0.02517(10) Uani 1 1 d . . .
C101 C 0.45260(15) 0.57277(9) 0.40622(8) 0.0199(3) Uani 1 1 d . . .
C102 C 0.43951(14) 0.49245(8) 0.36956(8) 0.0185(3) Uani 1 1 d . . .
C103 C 0.34340(15) 0.45733(8) 0.39690(8) 0.0188(3) Uani 1 1 d . . .
C104 C 0.29754(15) 0.51527(9) 0.45098(8) 0.0197(3) Uani 1 1 d . . .
C105 C 0.36653(15) 0.58584(9) 0.45716(8) 0.0204(3) Uani 1 1 d . . .
H105 H 0.3570 0.6333 0.4895 0.024 Uiso 1 1 calc R . .
C106 C 0.54593(16) 0.63228(9) 0.39635(10) 0.0269(3) Uani 1 1 d . . .
H10A H 0.6379 0.6349 0.4294 0.040 Uiso 1 1 calc R . .
H10B H 0.5096 0.6813 0.4094 0.040 Uiso 1 1 calc R . .
H10C H 0.5499 0.6186 0.3440 0.040 Uiso 1 1 calc R . .
C107 C 0.52378(16) 0.44951(9) 0.31850(9) 0.0243(3) Uani 1 1 d . . .
H10D H 0.5945 0.4259 0.3471 0.036 Uiso 1 1 calc R . .
H10E H 0.5669 0.4844 0.2996 0.036 Uiso 1 1 calc R . .
H10F H 0.4640 0.4107 0.2761 0.036 Uiso 1 1 calc R . .
C108 C 0.31235(17) 0.37286(9) 0.37980(9) 0.0245(3) Uani 1 1 d . . .
H10G H 0.3845 0.3537 0.4123 0.037 Uiso 1 1 calc R . .
H10H H 0.3081 0.3477 0.3271 0.037 Uiso 1 1 calc R . .
H10I H 0.2245 0.3630 0.3890 0.037 Uiso 1 1 calc R . .
C109 C 0.20284(17) 0.50117(10) 0.49698(9) 0.0278(3) Uani 1 1 d . . .
H10J H 0.1149 0.4766 0.4629 0.042 Uiso 1 1 calc R . .
H10K H 0.1885 0.5492 0.5304 0.042 Uiso 1 1 calc R . .
H10L H 0.2445 0.4688 0.5270 0.042 Uiso 1 1 calc R . .
C110 C 0.07195(15) 0.63864(8) 0.38268(9) 0.0204(3) Uani 1 1 d . . .
C111 C -0.01398(15) 0.58788(8) 0.31444(9) 0.0187(3) Uani 1 1 d . . .
C112 C 0.03491(15) 0.59448(8) 0.25172(9) 0.0191(3) Uani 1 1 d . . .
C113 C 0.15313(16) 0.64957(8) 0.28155(9) 0.0208(3) Uani 1 1 d . . .
C114 C 0.17571(16) 0.67581(8) 0.36181(9) 0.0215(3) Uani 1 1 d . . .
H114 H 0.2471 0.7117 0.3958 0.026 Uiso 1 1 calc R . .
C115 C 0.04458(18) 0.65856(10) 0.46015(10) 0.0300(4) Uani 1 1 d . . .
H11A H -0.0159 0.6991 0.4648 0.045 Uiso 1 1 calc R . .
H11B H 0.1311 0.6750 0.4993 0.045 Uiso 1 1 calc R . .
H11C H 0.0011 0.6143 0.4660 0.045 Uiso 1 1 calc R . .
C116 C -0.14419(15) 0.54172(9) 0.30792(10) 0.0251(3) Uani 1 1 d . . .
H11D H -0.1594 0.4965 0.2647 0.038 Uiso 1 1 calc R . .
H11E H -0.2220 0.5719 0.3011 0.038 Uiso 1 1 calc R . .
H11F H -0.1346 0.5272 0.3538 0.038 Uiso 1 1 calc R . .
C117 C -0.03742(17) 0.55605(9) 0.16897(9) 0.0258(3) Uani 1 1 d . . .
H11G H -0.1234 0.5782 0.1550 0.039 Uiso 1 1 calc R . .
H11H H -0.0564 0.5023 0.1610 0.039 Uiso 1 1 calc R . .
H11I H 0.0212 0.5631 0.1378 0.039 Uiso 1 1 calc R . .
C118 C 0.23237(18) 0.67991(10) 0.23676(11) 0.0304(4) Uani 1 1 d . . .
H11J H 0.2351 0.6398 0.1916 0.046 Uiso 1 1 calc R . .
H11K H 0.3257 0.6979 0.2678 0.046 Uiso 1 1 calc R . .
H11L H 0.1871 0.7215 0.2222 0.046 Uiso 1 1 calc R . .
C119 C 0.24576(14) 0.49189(8) 0.23044(8) 0.0174(3) Uani 1 1 d . . .
C120 C 0.24897(15) 0.44849(8) 0.16138(8) 0.0180(3) Uani 1 1 d . . .
C121 C 0.11495(14) 0.44418(8) 0.26752(8) 0.0164(3) Uani 1 1 d . . .
C122 C 0.05708(15) 0.37805(8) 0.21647(8) 0.0176(3) Uani 1 1 d . . .
C123 C 0.50501(18) 0.54521(11) 0.15823(10) 0.0344(4) Uani 1 1 d . . .
H12A H 0.5746 0.5196 0.1850 0.052 Uiso 1 1 calc R . .
H12B H 0.4776 0.5866 0.1946 0.052 Uiso 1 1 calc R . .
H12C H 0.5425 0.5652 0.1247 0.052 Uiso 1 1 calc R . .
C124 C 0.2344(2) 0.52001(12) 0.03255(10) 0.0367(4) Uani 1 1 d . . .
H12D H 0.2807 0.5260 -0.0045 0.055 Uiso 1 1 calc R . .
H12E H 0.2137 0.5693 0.0605 0.055 Uiso 1 1 calc R . .
H12F H 0.1494 0.4875 0.0067 0.055 Uiso 1 1 calc R . .
C125 C 0.4120(2) 0.38852(11) 0.04228(11) 0.0402(4) Uani 1 1 d . . .
H12G H 0.4685 0.3634 0.0759 0.060 Uiso 1 1 calc R . .
H12H H 0.4660 0.4033 0.0123 0.060 Uiso 1 1 calc R . .
H12I H 0.3331 0.3541 0.0088 0.060 Uiso 1 1 calc R . .
C126 C 0.2413(2) 0.27222(10) 0.12856(11) 0.0345(4) Uani 1 1 d . . .
H12J H 0.1813 0.2267 0.1179 0.052 Uiso 1 1 calc R . .
H12K H 0.3095 0.2804 0.1769 0.052 Uiso 1 1 calc R . .
H12L H 0.2874 0.2664 0.0887 0.052 Uiso 1 1 calc R . .
C127 C 0.0027(2) 0.33584(11) 0.03771(10) 0.0346(4) Uani 1 1 d . . .
H12M H -0.0514 0.2883 0.0273 0.052 Uiso 1 1 calc R . .
H12N H 0.0493 0.3321 -0.0017 0.052 Uiso 1 1 calc R . .
H12O H -0.0576 0.3765 0.0388 0.052 Uiso 1 1 calc R . .
C128 C -0.2481(2) 0.31444(13) 0.16057(13) 0.0457(5) Uani 1 1 d . . .
H12P H -0.2382 0.2994 0.1093 0.069 Uiso 1 1 calc R . .
H12Q H -0.2788 0.3650 0.1722 0.069 Uiso 1 1 calc R . .
H12R H -0.3154 0.2790 0.1648 0.069 Uiso 1 1 calc R . .
C129 C -0.0993(2) 0.34392(11) 0.32874(11) 0.0356(4) Uani 1 1 d . . .
H12S H -0.1769 0.3133 0.3303 0.053 Uiso 1 1 calc R . .
H12T H -0.1167 0.3970 0.3425 0.053 Uiso 1 1 calc R . .
H12U H -0.0164 0.3367 0.3643 0.053 Uiso 1 1 calc R . .
C130 C -0.0224(2) 0.21467(10) 0.20986(15) 0.0478(5) Uani 1 1 d . . .
H13A H -0.0237 0.1952 0.1568 0.072 Uiso 1 1 calc R . .
H13B H -0.0859 0.1826 0.2212 0.072 Uiso 1 1 calc R . .
H13C H 0.0701 0.2149 0.2414 0.072 Uiso 1 1 calc R . .
C201 C 0.63290(16) 0.16398(8) 0.30006(10) 0.0240(3) Uani 1 1 d . . .
C202 C 0.67487(16) 0.10817(9) 0.24259(9) 0.0222(3) Uani 1 1 d . . .
C203 C 0.79782(15) 0.07979(8) 0.27820(10) 0.0224(3) Uani 1 1 d . . .
C204 C 0.83152(16) 0.11759(9) 0.35793(10) 0.0246(3) Uani 1 1 d . . .
C205 C 0.73039(16) 0.17011(9) 0.37047(10) 0.0252(3) Uani 1 1 d . . .
H205 H 0.7287 0.2034 0.4178 0.030 Uiso 1 1 calc R . .
C206 C 0.5154(2) 0.21353(11) 0.28630(13) 0.0386(4) Uani 1 1 d . . .
H20A H 0.5342 0.2446 0.2561 0.058 Uiso 1 1 calc R . .
H20B H 0.5070 0.2460 0.3346 0.058 Uiso 1 1 calc R . .
H20C H 0.4300 0.1816 0.2595 0.058 Uiso 1 1 calc R . .
C207 C 0.6118(2) 0.09032(11) 0.15797(10) 0.0335(4) Uani 1 1 d . . .
H20D H 0.5150 0.0993 0.1482 0.050 Uiso 1 1 calc R . .
H20E H 0.6205 0.0376 0.1331 0.050 Uiso 1 1 calc R . .
H20F H 0.6594 0.1226 0.1383 0.050 Uiso 1 1 calc R . .
C208 C 0.88589(18) 0.02674(10) 0.23689(12) 0.0327(4) Uani 1 1 d . . .
H20G H 0.9483 0.0559 0.2218 0.049 Uiso 1 1 calc R . .
H20H H 0.8269 -0.0098 0.1922 0.049 Uiso 1 1 calc R . .
H20I H 0.9388 0.0002 0.2703 0.049 Uiso 1 1 calc R . .
C209 C 0.95743(18) 0.10886(12) 0.41756(12) 0.0385(4) Uani 1 1 d . . .
H20J H 0.9736 0.0557 0.4077 0.058 Uiso 1 1 calc R . .
H20K H 0.9419 0.1279 0.4675 0.058 Uiso 1 1 calc R . .
H20L H 1.0372 0.1374 0.4156 0.058 Uiso 1 1 calc R . .
C210 C 0.62841(17) -0.00635(10) 0.43390(9) 0.0265(3) Uani 1 1 d . . .
C211 C 0.49477(17) -0.03362(9) 0.38239(9) 0.0236(3) Uani 1 1 d . . .
C212 C 0.41703(16) 0.03050(9) 0.37893(9) 0.0251(3) Uani 1 1 d . . .
C213 C 0.50140(17) 0.09732(9) 0.42860(9) 0.0273(3) Uani 1 1 d . . .
C214 C 0.63141(18) 0.07387(10) 0.46181(9) 0.0285(4) Uani 1 1 d . . .
H214 H 0.7068 0.1064 0.4966 0.034 Uiso 1 1 calc R . .
C215 C 0.7421(2) -0.05414(12) 0.45900(11) 0.0395(4) Uani 1 1 d . . .
H21A H 0.8302 -0.0238 0.4772 0.059 Uiso 1 1 calc R . .
H21B H 0.7442 -0.0975 0.4164 0.059 Uiso 1 1 calc R . .
H21C H 0.7247 -0.0716 0.4994 0.059 Uiso 1 1 calc R . .
C216 C 0.4379(2) -0.11573(10) 0.34463(10) 0.0323(4) Uani 1 1 d . . .
H21D H 0.5134 -0.1479 0.3457 0.048 Uiso 1 1 calc R . .
H21E H 0.3870 -0.1223 0.2924 0.048 Uiso 1 1 calc R . .
H21F H 0.3768 -0.1296 0.3716 0.048 Uiso 1 1 calc R . .
C217 C 0.26684(17) 0.02588(12) 0.33639(11) 0.0362(4) Uani 1 1 d . . .
H21G H 0.2096 0.0109 0.3647 0.054 Uiso 1 1 calc R . .
H21H H 0.2500 -0.0113 0.2868 0.054 Uiso 1 1 calc R . .
H21I H 0.2445 0.0751 0.3304 0.054 Uiso 1 1 calc R . .
C218 C 0.4551(2) 0.17667(11) 0.45067(13) 0.0435(5) Uani 1 1 d . . .
H21J H 0.3875 0.1843 0.4076 0.065 Uiso 1 1 calc R . .
H21K H 0.5340 0.2138 0.4659 0.065 Uiso 1 1 calc R . .
H21L H 0.4141 0.1827 0.4926 0.065 Uiso 1 1 calc R . .
C219 C 0.48724(15) -0.01607(8) 0.23097(8) 0.0181(3) Uani 1 1 d . . .
C220 C 0.41677(15) -0.06583(8) 0.16514(8) 0.0191(3) Uani 1 1 d . . .
C221 C 0.65654(15) -0.05657(8) 0.27390(8) 0.0182(3) Uani 1 1 d . . .
C222 C 0.66661(15) -0.12557(8) 0.22902(9) 0.0196(3) Uani 1 1 d . . .
C223 C 0.2034(2) 0.05191(11) 0.13676(13) 0.0416(5) Uani 1 1 d . . .
H22A H 0.2214 0.0704 0.1915 0.062 Uiso 1 1 calc R . .
H22B H 0.1072 0.0556 0.1133 0.062 Uiso 1 1 calc R . .
H22C H 0.2613 0.0823 0.1202 0.062 Uiso 1 1 calc R . .
C224 C 0.10405(19) -0.11267(12) 0.11923(13) 0.0443(5) Uani 1 1 d . . .
H22D H 0.1257 -0.1651 0.1059 0.066 Uiso 1 1 calc R . .
H22E H 0.0158 -0.1082 0.0861 0.066 Uiso 1 1 calc R . .
H22F H 0.0994 -0.0966 0.1715 0.066 Uiso 1 1 calc R . .
C225 C 0.2390(3) -0.07849(16) 0.00444(11) 0.0579(6) Uani 1 1 d . . .
H22G H 0.3122 -0.0489 -0.0025 0.087 Uiso 1 1 calc R . .
H22H H 0.1506 -0.0691 -0.0249 0.087 Uiso 1 1 calc R . .
H22I H 0.2520 -0.1320 -0.0126 0.087 Uiso 1 1 calc R . .
C226 C 0.5833(2) -0.15116(11) 0.05318(10) 0.0351(4) Uani 1 1 d . . .
H22J H 0.6320 -0.1023 0.0620 0.053 Uiso 1 1 calc R . .
H22K H 0.5054 -0.1609 0.0086 0.053 Uiso 1 1 calc R . .
H22L H 0.6453 -0.1907 0.0452 0.053 Uiso 1 1 calc R . .
C227 C 0.4192(2) -0.24545(9) 0.11600(11) 0.0340(4) Uani 1 1 d . . .
H22M H 0.4799 -0.2855 0.1076 0.051 Uiso 1 1 calc R . .
H22N H 0.3436 -0.2531 0.0706 0.051 Uiso 1 1 calc R . .
H22O H 0.3828 -0.2465 0.1582 0.051 Uiso 1 1 calc R . .
C228 C 0.7369(2) -0.25901(11) 0.29499(13) 0.0429(5) Uani 1 1 d . . .
H22P H 0.7181 -0.2313 0.3424 0.064 Uiso 1 1 calc R . .
H22Q H 0.8054 -0.2941 0.3044 0.064 Uiso 1 1 calc R . .
H22R H 0.6526 -0.2871 0.2597 0.064 Uiso 1 1 calc R . .
C229 C 0.97057(18) -0.13785(11) 0.32237(12) 0.0366(4) Uani 1 1 d . . .
H22S H 1.0195 -0.1125 0.2970 0.055 Uiso 1 1 calc R . .
H22T H 1.0277 -0.1739 0.3411 0.055 Uiso 1 1 calc R . .
H22U H 0.9497 -0.1006 0.3646 0.055 Uiso 1 1 calc R . .
C230 C 0.8467(2) -0.24652(11) 0.16314(12) 0.0406(5) Uani 1 1 d . . .
H23A H 0.7654 -0.2785 0.1289 0.061 Uiso 1 1 calc R . .
H23B H 0.9201 -0.2780 0.1756 0.061 Uiso 1 1 calc R . .
H23C H 0.8763 -0.2122 0.1388 0.061 Uiso 1 1 calc R . .

loop_
_atom_site_aniso_label
_atom_site_aniso_U_11
_atom_site_aniso_U_22
_atom_site_aniso_U_33
_atom_site_aniso_U_23
_atom_site_aniso_U_13
_atom_site_aniso_U_12
Ti1 0.01339(12) 0.01284(12) 0.01363(12) 0.00191(9) 0.00286(9) 0.00069(9)
Ti2 0.01582(12) 0.01496(12) 0.01616(13) 0.00229(10) 0.00604(10) 0.00042(9)
Si11 0.0214(2) 0.0271(2) 0.0160(2) 0.00618(16) 0.00565(16) 0.00188(16)
Si12 0.0218(2) 0.01594(19) 0.01613(19) 0.00201(15) 0.00280(16) 0.00283(15)
Si13 0.0218(2) 0.0162(2) 0.0292(2) 0.00454(17) 0.00636(17) -0.00298(15)
Si21 0.0211(2) 0.0327(2) 0.0209(2) 0.00359(18) 0.00208(17) 0.00460(17)
Si22 0.0238(2) 0.0171(2) 0.0197(2) 0.00237(16) 0.00907(17) 0.00253(15)
Si23 0.0226(2) 0.0167(2) 0.0367(3) 0.00911(18) 0.00751(19) 0.00484(16)
C101 0.0148(7) 0.0220(7) 0.0185(7) 0.0035(6) -0.0001(6) -0.0009(5)
C102 0.0136(6) 0.0227(7) 0.0162(7) 0.0046(6) -0.0002(5) 0.0033(5)
C103 0.0165(7) 0.0213(7) 0.0166(7) 0.0067(6) -0.0003(5) 0.0029(5)
C104 0.0169(7) 0.0264(8) 0.0148(7) 0.0068(6) 0.0015(5) 0.0029(6)
C105 0.0187(7) 0.0216(7) 0.0155(7) 0.0012(6) 0.0001(6) 0.0012(6)
C106 0.0209(8) 0.0248(8) 0.0313(9) 0.0044(7) 0.0052(7) -0.0033(6)
C107 0.0190(7) 0.0281(8) 0.0243(8) 0.0057(6) 0.0051(6) 0.0072(6)
C108 0.0246(8) 0.0212(8) 0.0271(8) 0.0097(6) 0.0031(6) 0.0035(6)
C109 0.0288(8) 0.0354(9) 0.0217(8) 0.0105(7) 0.0088(7) 0.0029(7)
C110 0.0204(7) 0.0158(7) 0.0235(8) 0.0028(6) 0.0068(6) 0.0048(5)
C111 0.0161(7) 0.0136(7) 0.0255(8) 0.0047(6) 0.0052(6) 0.0040(5)
C112 0.0182(7) 0.0161(7) 0.0220(7) 0.0062(6) 0.0029(6) 0.0058(5)
C113 0.0217(7) 0.0153(7) 0.0269(8) 0.0075(6) 0.0077(6) 0.0045(5)
C114 0.0204(7) 0.0131(7) 0.0272(8) 0.0021(6) 0.0039(6) 0.0007(5)
C115 0.0316(9) 0.0291(9) 0.0272(9) 0.0015(7) 0.0122(7) 0.0068(7)
C116 0.0169(7) 0.0223(8) 0.0356(9) 0.0074(7) 0.0077(6) 0.0022(6)
C117 0.0252(8) 0.0265(8) 0.0233(8) 0.0088(6) 0.0006(6) 0.0078(6)
C118 0.0329(9) 0.0267(8) 0.0389(10) 0.0171(7) 0.0145(8) 0.0035(7)
C119 0.0143(6) 0.0185(7) 0.0199(7) 0.0081(6) 0.0027(5) 0.0029(5)
C120 0.0180(7) 0.0189(7) 0.0159(7) 0.0046(5) 0.0030(5) 0.0033(5)
C121 0.0152(6) 0.0168(7) 0.0184(7) 0.0080(5) 0.0035(5) 0.0036(5)
C122 0.0170(7) 0.0159(7) 0.0182(7) 0.0050(5) 0.0021(5) 0.0017(5)
C123 0.0286(9) 0.0429(10) 0.0313(9) 0.0130(8) 0.0057(7) -0.0063(7)
C124 0.0367(10) 0.0512(12) 0.0265(9) 0.0207(8) 0.0057(8) 0.0044(8)
C125 0.0469(11) 0.0420(11) 0.0362(10) 0.0047(8) 0.0262(9) 0.0077(9)
C126 0.0424(10) 0.0257(9) 0.0394(10) 0.0098(8) 0.0173(8) 0.0139(7)
C127 0.0383(10) 0.0350(10) 0.0212(8) 0.0027(7) -0.0016(7) -0.0012(8)
C128 0.0278(10) 0.0504(12) 0.0503(12) 0.0124(10) -0.0008(9) -0.0117(8)
C129 0.0379(10) 0.0352(10) 0.0383(10) 0.0130(8) 0.0165(8) -0.0040(8)
C130 0.0522(12) 0.0192(9) 0.0790(16) 0.0131(9) 0.0315(12) 0.0004(8)
C201 0.0227(8) 0.0161(7) 0.0356(9) 0.0094(6) 0.0104(7) 0.0022(6)
C202 0.0237(8) 0.0188(7) 0.0274(8) 0.0097(6) 0.0095(6) -0.0011(6)
C203 0.0197(7) 0.0177(7) 0.0346(9) 0.0097(6) 0.0133(7) 0.0010(6)
C204 0.0184(7) 0.0214(8) 0.0341(9) 0.0098(7) 0.0059(6) -0.0028(6)
C205 0.0254(8) 0.0167(7) 0.0307(8) 0.0021(6) 0.0088(7) -0.0030(6)
C206 0.0342(10) 0.0293(9) 0.0583(13) 0.0182(9) 0.0164(9) 0.0135(7)
C207 0.0406(10) 0.0357(10) 0.0286(9) 0.0158(8) 0.0104(8) -0.0034(8)
C208 0.0305(9) 0.0244(8) 0.0540(11) 0.0145(8) 0.0269(8) 0.0058(7)
C209 0.0230(9) 0.0426(11) 0.0462(11) 0.0164(9) -0.0003(8) -0.0034(7)
C210 0.0298(8) 0.0347(9) 0.0177(7) 0.0095(7) 0.0091(6) -0.0014(7)
C211 0.0284(8) 0.0262(8) 0.0181(7) 0.0042(6) 0.0127(6) -0.0030(6)
C212 0.0226(8) 0.0313(8) 0.0209(8) 0.0014(6) 0.0124(6) -0.0018(6)
C213 0.0302(8) 0.0270(8) 0.0230(8) -0.0022(6) 0.0156(7) -0.0020(6)
C214 0.0299(9) 0.0352(9) 0.0159(7) -0.0003(6) 0.0080(6) -0.0086(7)
C215 0.0410(11) 0.0549(12) 0.0314(10) 0.0266(9) 0.0091(8) 0.0085(9)
C216 0.0413(10) 0.0264(9) 0.0317(9) 0.0059(7) 0.0181(8) -0.0077(7)
C217 0.0223(8) 0.0495(11) 0.0339(10) 0.0030(8) 0.0130(7) 0.0008(7)
C218 0.0500(12) 0.0294(10) 0.0506(12) -0.0053(8) 0.0324(10) 0.0028(8)
C219 0.0172(7) 0.0202(7) 0.0204(7) 0.0083(6) 0.0084(6) 0.0040(5)
C220 0.0207(7) 0.0188(7) 0.0185(7) 0.0045(6) 0.0079(6) 0.0021(5)
C221 0.0177(7) 0.0203(7) 0.0201(7) 0.0101(6) 0.0067(6) 0.0023(5)
C222 0.0204(7) 0.0170(7) 0.0246(8) 0.0079(6) 0.0098(6) 0.0034(5)
C223 0.0323(10) 0.0389(11) 0.0540(12) 0.0178(9) 0.0079(9) 0.0131(8)
C224 0.0262(9) 0.0441(11) 0.0512(12) 0.0002(9) 0.0068(9) -0.0050(8)
C225 0.0516(13) 0.0919(19) 0.0222(10) 0.0109(11) 0.0022(9) 0.0219(13)
C226 0.0443(11) 0.0374(10) 0.0284(9) 0.0084(8) 0.0197(8) 0.0108(8)
C227 0.0381(10) 0.0209(8) 0.0383(10) 0.0015(7) 0.0105(8) -0.0034(7)
C228 0.0411(11) 0.0290(10) 0.0655(14) 0.0268(10) 0.0118(10) 0.0054(8)
C229 0.0266(9) 0.0322(9) 0.0471(11) 0.0121(8) 0.0026(8) 0.0037(7)
C230 0.0354(10) 0.0293(9) 0.0534(12) 0.0029(8) 0.0155(9) 0.0136(8)

loop_
_geom_bond_atom_site_label_1
_geom_bond_atom_site_label_2
_geom_bond_distance
_geom_bond_site_symmetry_2
_geom_bond_publ_flag
Ti1 C121 1.9894(14) . ?
Ti1 C119 1.9916(15) . ?
Ti1 C105 2.3430(14) . ?
Ti1 C114 2.3645(14) . ?
Ti1 C101 2.3663(14) . ?
Ti1 C104 2.3900(14) . ?
Ti1 C110 2.3995(14) . ?
Ti1 C113 2.4031(15) . ?
Ti1 C111 2.4162(14) . ?
Ti1 C112 2.4245(14) . ?
Ti1 C102 2.4399(14) . ?
Ti1 C103 2.4465(14) . ?
Ti2 C221 1.9900(15) . ?
Ti2 C219 1.9916(15) . ?
Ti2 C214 2.3495(15) . ?
Ti2 C205 2.3503(15) . ?
Ti2 C204 2.3682(15) . ?
Ti2 C213 2.3838(15) . ?
Ti2 C201 2.3904(15) . ?
Ti2 C210 2.3919(16) . ?
Ti2 C212 2.4204(15) . ?
Ti2 C203 2.4312(14) . ?
Ti2 C211 2.4312(15) . ?
Ti2 C202 2.4368(15) . ?
Si11 C123 1.8659(18) . ?
Si11 C124 1.8690(18) . ?
Si11 C120 1.8691(15) . ?
Si11 C125 1.8713(18) . ?
Si12 C127 1.8711(17) . ?
Si12 C126 1.8751(17) . ?
Si12 C120 1.8780(15) . ?
Si12 C122 1.8791(15) . ?
Si13 C130 1.8621(19) . ?
Si13 C122 1.8665(15) . ?
Si13 C129 1.8683(18) . ?
Si13 C128 1.874(2) . ?
Si21 C225 1.863(2) . ?
Si21 C220 1.8658(16) . ?
Si21 C223 1.8678(19) . ?
Si21 C224 1.874(2) . ?
Si22 C227 1.8768(17) . ?
Si22 C220 1.8778(15) . ?
Si22 C226 1.8781(17) . ?
Si22 C222 1.8812(16) . ?
Si23 C222 1.8691(15) . ?
Si23 C230 1.870(2) . ?
Si23 C229 1.8717(18) . ?
Si23 C228 1.8743(19) . ?
C101 C105 1.419(2) . ?
C101 C102 1.421(2) . ?
C101 C106 1.504(2) . ?
C102 C103 1.422(2) . ?
C102 C107 1.499(2) . ?
C103 C104 1.416(2) . ?
C103 C108 1.495(2) . ?
C104 C105 1.414(2) . ?
C104 C109 1.501(2) . ?
C105 H105 0.9300 . ?
C106 H10A 0.9600 . ?
C106 H10B 0.9600 . ?
C106 H10C 0.9600 . ?
C107 H10D 0.9600 . ?
C107 H10E 0.9600 . ?
C107 H10F 0.9600 . ?
C108 H10G 0.9600 . ?
C108 H10H 0.9600 . ?
C108 H10I 0.9600 . ?
C109 H10J 0.9600 . ?
C109 H10K 0.9600 . ?
C109 H10L 0.9600 . ?
C110 C111 1.411(2) . ?
C110 C114 1.425(2) . ?
C110 C115 1.500(2) . ?
C111 C112 1.425(2) . ?
C111 C116 1.498(2) . ?
C112 C113 1.424(2) . ?
C112 C117 1.498(2) . ?
C113 C114 1.410(2) . ?
C113 C118 1.498(2) . ?
C114 H114 0.9300 . ?
C115 H11A 0.9600 . ?
C115 H11B 0.9600 . ?
C115 H11C 0.9600 . ?
C116 H11D 0.9600 . ?
C116 H11E 0.9600 . ?
C116 H11F 0.9600 . ?
C117 H11G 0.9600 . ?
C117 H11H 0.9600 . ?
C117 H11I 0.9600 . ?
C118 H11J 0.9600 . ?
C118 H11K 0.9600 . ?
C118 H11L 0.9600 . ?
C119 C120 1.328(2) . ?
C119 C121 1.9329(19) . ?
C121 C122 1.326(2) . ?
C123 H12A 0.9600 . ?
C123 H12B 0.9600 . ?
C123 H12C 0.9600 . ?
C124 H12D 0.9600 . ?
C124 H12E 0.9600 . ?
C124 H12F 0.9600 . ?
C125 H12G 0.9600 . ?
C125 H12H 0.9600 . ?
C125 H12I 0.9600 . ?
C126 H12J 0.9600 . ?
C126 H12K 0.9600 . ?
C126 H12L 0.9600 . ?
C127 H12M 0.9600 . ?
C127 H12N 0.9600 . ?
C127 H12O 0.9600 . ?
C128 H12P 0.9600 . ?
C128 H12Q 0.9600 . ?
C128 H12R 0.9600 . ?
C129 H12S 0.9600 . ?
C129 H12T 0.9600 . ?
C129 H12U 0.9600 . ?
C130 H13A 0.9600 . ?
C130 H13B 0.9600 . ?
C130 H13C 0.9600 . ?
C201 C205 1.407(2) . ?
C201 C202 1.415(2) . ?
C201 C206 1.504(2) . ?
C202 C203 1.420(2) . ?
C202 C207 1.497(2) . ?
C203 C204 1.415(2) . ?
C203 C208 1.502(2) . ?
C204 C205 1.417(2) . ?
C204 C209 1.502(2) . ?
C205 H205 0.9300 . ?
C206 H20A 0.9600 . ?
C206 H20B 0.9600 . ?
C206 H20C 0.9600 . ?
C207 H20D 0.9600 . ?
C207 H20E 0.9600 . ?
C207 H20F 0.9600 . ?
C208 H20G 0.9600 . ?
C208 H20H 0.9600 . ?
C208 H20I 0.9600 . ?
C209 H20J 0.9600 . ?
C209 H20K 0.9600 . ?
C209 H20L 0.9600 . ?
C210 C214 1.406(2) . ?
C210 C211 1.420(2) . ?
C210 C215 1.502(3) . ?
C211 C212 1.420(2) . ?
C211 C216 1.498(2) . ?
C212 C213 1.413(2) . ?
C212 C217 1.496(2) . ?
C213 C214 1.417(3) . ?
C213 C218 1.503(2) . ?
C214 H214 0.9300 . ?
C215 H21A 0.9600 . ?
C215 H21B 0.9600 . ?
C215 H21C 0.9600 . ?
C216 H21D 0.9600 . ?
C216 H21E 0.9600 . ?
C216 H21F 0.9600 . ?
C217 H21G 0.9600 . ?
C217 H21H 0.9600 . ?
C217 H21I 0.9600 . ?
C218 H21J 0.9600 . ?
C218 H21K 0.9600 . ?
C218 H21L 0.9600 . ?
C219 C220 1.327(2) . ?
C219 C221 1.930(2) . ?
C221 C222 1.325(2) . ?
C223 H22A 0.9600 . ?
C223 H22B 0.9600 . ?
C223 H22C 0.9600 . ?
C224 H22D 0.9600 . ?
C224 H22E 0.9600 . ?
C224 H22F 0.9600 . ?
C225 H22G 0.9600 . ?
C225 H22H 0.9600 . ?
C225 H22I 0.9600 . ?
C226 H22J 0.9600 . ?
C226 H22K 0.9600 . ?
C226 H22L 0.9600 . ?
C227 H22M 0.9600 . ?
C227 H22N 0.9600 . ?
C227 H22O 0.9600 . ?
C228 H22P 0.9600 . ?
C228 H22Q 0.9600 . ?
C228 H22R 0.9600 . ?
C229 H22S 0.9600 . ?
C229 H22T 0.9600 . ?
C229 H22U 0.9600 . ?
C230 H23A 0.9600 . ?
C230 H23B 0.9600 . ?
C230 H23C 0.9600 . ?
